data_1568585
loop_
_publ_author_name
'Viana, Maria S.'
'Gomes, Clara S. B.'
'Rosa, Vitor'

_publ_section_title
;
 Heteroleptic Copper Complexes as Catalysts for the CuAAC Reaction:
 Counter-Ion Influence in Catalyst Efficiency
;
_journal_issue 2
_journal_name_full Catalysts
_journal_page_first 386
_journal_paper_doi 10.3390/catal13020386
_journal_volume 13
_journal_year 2023
_chemical_formula_moiety 'C66 H58 Cu N2 P2, 3(C H Cl3), N O3'
_chemical_formula_sum 'C69 H61 Cl9 Cu N3 O3 P2'
_chemical_formula_weight 1424.73
_space_group_crystal_system tetragonal
_space_group_IT_number 76
_space_group_name_Hall 'P 4w'
_space_group_name_H-M_alt 'P 41'
_atom_sites_solution_hydrogens geom
_audit_creation_method SHELXL-2018/3
_cell_angle_alpha 90
_cell_angle_beta 90
_cell_angle_gamma 90
_cell_formula_units_Z 4
_cell_length_a 13.2253(4)
_cell_length_b 13.2253(4)
_cell_length_c 40.3250(19)
_cell_measurement_reflns_used 9925
_cell_measurement_temperature 296(2)
_cell_measurement_theta_max 25.50
_cell_measurement_theta_min 2.40
_cell_volume 7053.2(4)
_computing_cell_refinement 'Bruker SAINT'
_computing_data_collection 'Bruker APEX3'
_computing_data_reduction 'Bruker SAINT'
_computing_molecular_graphics 'ORTEP and Mercury'
_computing_publication_material 'WinGX and enCIFer'
_computing_structure_refinement 'SHELXL-2018/3 (Sheldrick, 2018)'
_computing_structure_solution 'SHELXT 2014/5 (Sheldrick, 2014)'
_diffrn_ambient_temperature 296(2)
_diffrn_measured_fraction_theta_full 0.975
_diffrn_measured_fraction_theta_max 0.969
_diffrn_measurement_device_type 'Bruker D8 Venture Photon 100 CMOS'
_diffrn_measurement_method '\f and \w scans'
_diffrn_radiation_probe x-ray
_diffrn_radiation_type MoK\a
_diffrn_radiation_wavelength 0.71073
_diffrn_reflns_av_R_equivalents 0.0503
_diffrn_reflns_av_unetI/netI 0.0868
_diffrn_reflns_Laue_measured_fraction_full 0.975
_diffrn_reflns_Laue_measured_fraction_max 0.969
_diffrn_reflns_limit_h_max 13
_diffrn_reflns_limit_h_min -15
_diffrn_reflns_limit_k_max 13
_diffrn_reflns_limit_k_min -15
_diffrn_reflns_limit_l_max 42
_diffrn_reflns_limit_l_min -49
_diffrn_reflns_number 21487
_diffrn_reflns_point_group_measured_fraction_full 0.784
_diffrn_reflns_point_group_measured_fraction_max 0.766
_diffrn_reflns_theta_full 25.242
_diffrn_reflns_theta_max 25.749
_diffrn_reflns_theta_min 2.160
_exptl_absorpt_coefficient_mu 0.742
_exptl_absorpt_correction_T_max 0.7453
_exptl_absorpt_correction_T_min 0.5854
_exptl_absorpt_correction_type multi-scan
_exptl_absorpt_process_details
;
 SADABS 2016/2: Krause, L., Herbst-Irmer, R., Sheldrick G.M. & Stalke D.,
 J. Appl. Cryst. 48 (2015) 3-10
;
_exptl_crystal_colour red
_exptl_crystal_density_diffrn 1.342
_exptl_crystal_description prism
_exptl_crystal_F_000 2928
_exptl_crystal_size_max 0.260
_exptl_crystal_size_mid 0.200
_exptl_crystal_size_min 0.160
_refine_diff_density_max 0.579
_refine_diff_density_min -0.652
_refine_diff_density_rms 0.093
_refine_ls_abs_structure_details
;
 Refined as an inversion twin.
;
_refine_ls_abs_structure_Flack 0.03(2)
_refine_ls_extinction_coef 0.0048(8)
_refine_ls_extinction_expression Fc^*^=kFc[1+0.001xFc^2^\l^3^/sin(2\q)]^-1/4^
_refine_ls_extinction_method 'SHELXL-2018/3 (Sheldrick 2018)'
_refine_ls_goodness_of_fit_ref 0.997
_refine_ls_hydrogen_treatment constr
_refine_ls_matrix_type full
_refine_ls_number_parameters 774
_refine_ls_number_reflns 10328
_refine_ls_number_restraints 1
_refine_ls_restrained_S_all 0.997
_refine_ls_R_factor_all 0.0778
_refine_ls_R_factor_gt 0.0611
_refine_ls_shift/su_max 0.001
_refine_ls_shift/su_mean 0.000
_refine_ls_structure_factor_coef Fsqd
_refine_ls_weighting_details 'w=1/[\s^2^(Fo^2^)+(0.1104P)^2^] where P=(Fo^2^+2Fc^2^)/3'
_refine_ls_weighting_scheme calc
_refine_ls_wR_factor_gt 0.1616
_refine_ls_wR_factor_ref 0.1700
_reflns_Friedel_coverage 0.556
_reflns_Friedel_fraction_full 0.586
_reflns_Friedel_fraction_max 0.556
_reflns_number_gt 8353
_reflns_number_total 10328
_reflns_threshold_expression 'I > 2\s(I)'
_cod_data_source_file Ligand-L3_and_complexes_1-BF4_1-OTf_1-NO3_2-NO3_and_3-NO3.cif
_cod_data_source_block 3-NO3
_cod_original_cell_volume 7053.2(5)
_cod_database_code 1568585
_shelx_shelxl_version_number 2018/3
_shelx_space_group_comment
;
The symmetry employed for this shelxl refinement is uniquely defined
by the following loop, which should always be used as a source of
symmetry information in preference to the above space-group names.
They are only intended as comments.
;
_shelx_estimated_absorpt_t_min 0.830
_shelx_estimated_absorpt_t_max 0.890

loop_
_space_group_symop_operation_xyz
'x, y, z'
'-x, -y, z+1/2'
'-y, x, z+1/4'
'y, -x, z+3/4'

loop_
_atom_site_label
_atom_site_type_symbol
_atom_site_fract_x
_atom_site_fract_y
_atom_site_fract_z
_atom_site_U_iso_or_equiv
_atom_site_adp_type
_atom_site_occupancy
_atom_site_site_symmetry_order
_atom_site_calc_flag
_atom_site_refinement_flags_posn
_atom_site_refinement_flags_adp
_atom_site_refinement_flags_occupancy
_atom_site_disorder_assembly
_atom_site_disorder_group
C1 C 0.4486(5) 1.0263(5) 0.49381(15) 0.0380(16) Uani 1 1 d . . . . .
C2 C 0.3544(5) 0.9722(6) 0.4889(2) 0.0494(18) Uani 1 1 d . . . . .
C3 C 0.2592(6) 0.9973(7) 0.4782(2) 0.065(2) Uani 1 1 d . . . . .
H3 H 0.245195 1.062482 0.470870 0.078 Uiso 1 1 calc R U . . .
C4 C 0.1828(7) 0.9225(8) 0.4786(3) 0.088(3) Uani 1 1 d . . . . .
H4 H 0.117642 0.939595 0.471958 0.106 Uiso 1 1 calc R U . . .
C5 C 0.2022(7) 0.8282(8) 0.4882(3) 0.096(4) Uani 1 1 d . . . . .
H5 H 0.149913 0.781220 0.487449 0.116 Uiso 1 1 calc R U . . .
C6 C 0.2971(6) 0.7961(6) 0.4994(3) 0.072(3) Uani 1 1 d . . . . .
C7 C 0.3255(8) 0.7001(7) 0.5107(3) 0.090(4) Uani 1 1 d . . . . .
H7 H 0.278647 0.647659 0.510888 0.108 Uiso 1 1 calc R U . . .
C8 C 0.4224(8) 0.6835(7) 0.5215(3) 0.088(3) Uani 1 1 d . . . . .
H8 H 0.440511 0.618879 0.528370 0.105 Uiso 1 1 calc R U . . .
C9 C 0.4948(7) 0.7606(6) 0.5227(2) 0.067(2) Uani 1 1 d . . . . .
H9 H 0.559655 0.747550 0.530550 0.081 Uiso 1 1 calc R U . . .
C10 C 0.4691(6) 0.8543(6) 0.51217(19) 0.0476(18) Uani 1 1 d . . . . .
C11 C 0.5243(5) 0.9519(5) 0.50852(16) 0.0359(15) Uani 1 1 d . . . . .
C12 C 0.3715(6) 0.8719(6) 0.4991(3) 0.0522(19) Uani 1 1 d . . . . .
C13 C 0.4096(5) 1.1851(5) 0.47242(17) 0.0391(16) Uani 1 1 d . . . . .
C14 C 0.3673(5) 1.2704(6) 0.48804(19) 0.0434(17) Uani 1 1 d . . . . .
C15 C 0.3096(7) 1.3331(7) 0.4673(3) 0.066(2) Uani 1 1 d . . . . .
H15 H 0.280539 1.390584 0.476588 0.079 Uiso 1 1 calc R U . . .
C16 C 0.2936(8) 1.3150(9) 0.4345(2) 0.078(3) Uani 1 1 d . . . . .
H16 H 0.254389 1.359275 0.421996 0.094 Uiso 1 1 calc R U . . .
C17 C 0.3349(7) 1.2326(8) 0.4202(2) 0.065(2) Uani 1 1 d . . . . .
H17 H 0.324520 1.220029 0.397768 0.078 Uiso 1 1 calc R U . . .
C18 C 0.3929(6) 1.1666(6) 0.43903(18) 0.0469(17) Uani 1 1 d . . . . .
H18 H 0.420738 1.109453 0.429152 0.056 Uiso 1 1 calc R U . . .
C19 C 0.3812(6) 1.2888(6) 0.52451(19) 0.0475(18) Uani 1 1 d . . . . .
H19 H 0.445855 1.258168 0.530893 0.057 Uiso 1 1 calc R U . . .
C20 C 0.2988(8) 1.2353(8) 0.5440(2) 0.076(3) Uani 1 1 d . . . . .
H20A H 0.308317 1.247463 0.567250 0.114 Uiso 1 1 calc R U . . .
H20B H 0.233938 1.260649 0.537290 0.114 Uiso 1 1 calc R U . . .
H20C H 0.302080 1.163945 0.539739 0.114 Uiso 1 1 calc R U . . .
C21 C 0.3869(8) 1.4011(7) 0.5333(3) 0.078(3) Uani 1 1 d . . . . .
H21A H 0.395825 1.408366 0.556854 0.117 Uiso 1 1 calc R U . . .
H21B H 0.443048 1.431480 0.522011 0.117 Uiso 1 1 calc R U . . .
H21C H 0.325413 1.433960 0.526727 0.117 Uiso 1 1 calc R U . . .
C22 C 0.6806(5) 0.9129(5) 0.53159(16) 0.0365(15) Uani 1 1 d . . . . .
C23 C 0.7674(6) 0.8734(5) 0.51703(19) 0.0460(18) Uani 1 1 d . . . . .
C24 C 0.8299(7) 0.8151(6) 0.5371(2) 0.063(2) Uani 1 1 d . . . . .
H24 H 0.888291 0.787737 0.527899 0.075 Uiso 1 1 calc R U . . .
C25 C 0.8092(8) 0.7961(7) 0.5697(2) 0.074(3) Uani 1 1 d . . . . .
H25 H 0.852191 0.755554 0.582181 0.089 Uiso 1 1 calc R U . . .
C26 C 0.7226(8) 0.8384(7) 0.5841(2) 0.066(3) Uani 1 1 d . . . . .
H26 H 0.709416 0.829151 0.606538 0.080 Uiso 1 1 calc R U . . .
C27 C 0.6581(6) 0.8929(6) 0.56503(18) 0.0484(18) Uani 1 1 d . . . . .
H27 H 0.598382 0.917331 0.574176 0.058 Uiso 1 1 calc R U . . .
C28 C 0.7884(6) 0.8888(6) 0.48100(18) 0.0509(19) Uani 1 1 d . . . . .
H28 H 0.759500 0.954385 0.474806 0.061 Uiso 1 1 calc R U . . .
C29 C 0.7315(9) 0.8072(8) 0.4611(3) 0.083(3) Uani 1 1 d . . . . .
H29A H 0.744377 0.816308 0.437884 0.125 Uiso 1 1 calc R U . . .
H29B H 0.754338 0.741474 0.467856 0.125 Uiso 1 1 calc R U . . .
H29C H 0.660220 0.813091 0.465242 0.125 Uiso 1 1 calc R U . . .
C30 C 0.8991(7) 0.8924(9) 0.4727(3) 0.082(3) Uani 1 1 d . . . . .
H30A H 0.907290 0.902404 0.449283 0.124 Uiso 1 1 calc R U . . .
H30B H 0.930374 0.947174 0.484474 0.124 Uiso 1 1 calc R U . . .
H30C H 0.930358 0.829791 0.479065 0.124 Uiso 1 1 calc R U . . .
C31 C 0.6200(6) 1.1392(5) 0.58668(18) 0.0404(18) Uani 1 1 d . . . . .
C32 C 0.5190(6) 1.1155(6) 0.58503(18) 0.0520(19) Uani 1 1 d . . . . .
H32 H 0.483384 1.133780 0.566068 0.062 Uiso 1 1 calc R U . . .
C33 C 0.4676(8) 1.0661(8) 0.6100(3) 0.080(3) Uani 1 1 d . . . . .
H33 H 0.398900 1.052393 0.608150 0.096 Uiso 1 1 calc R U . . .
C34 C 0.5210(8) 1.0378(7) 0.6379(2) 0.068(3) Uani 1 1 d . . . . .
H34 H 0.487544 1.004369 0.654941 0.081 Uiso 1 1 calc R U . . .
C35 C 0.6203(9) 1.0572(7) 0.6409(2) 0.072(3) Uani 1 1 d . . . . .
H35 H 0.654811 1.035448 0.659685 0.087 Uiso 1 1 calc R U . . .
C36 C 0.6729(7) 1.1106(6) 0.61571(17) 0.0530(19) Uani 1 1 d . . . . .
H36 H 0.740969 1.126581 0.618245 0.064 Uiso 1 1 calc R U . . .
C37 C 0.6519(6) 1.3378(5) 0.56097(17) 0.0428(17) Uani 1 1 d . . . . .
C38 C 0.6098(7) 1.3709(6) 0.5908(2) 0.059(2) Uani 1 1 d . . . . .
H38 H 0.593545 1.324122 0.607183 0.071 Uiso 1 1 calc R U . . .
C39 C 0.5920(8) 1.4725(7) 0.5963(2) 0.068(2) Uani 1 1 d . . . . .
H39 H 0.565024 1.494313 0.616318 0.082 Uiso 1 1 calc R U . . .
C40 C 0.6145(8) 1.5407(7) 0.5717(3) 0.080(3) Uani 1 1 d . . . . .
H40 H 0.601513 1.608990 0.575300 0.095 Uiso 1 1 calc R U . . .
C41 C 0.6546(7) 1.5116(7) 0.5429(3) 0.067(2) Uani 1 1 d . . . . .
H41 H 0.670334 1.558854 0.526588 0.080 Uiso 1 1 calc R U . . .
C42 C 0.6724(7) 1.4085(6) 0.53762(19) 0.055(2) Uani 1 1 d . . . . .
H42 H 0.699229 1.387849 0.517405 0.067 Uiso 1 1 calc R U . . .
C43 C 0.8159(5) 1.1955(5) 0.56110(16) 0.0399(16) Uani 1 1 d . . . . .
C44 C 0.8731(7) 1.2714(7) 0.5724(3) 0.079(3) Uani 1 1 d . . . . .
H44 H 0.844453 1.335233 0.574791 0.095 Uiso 1 1 calc R U . . .
C45 C 0.9742(8) 1.2575(9) 0.5808(4) 0.109(5) Uani 1 1 d . . . . .
H45 H 1.011039 1.310587 0.589917 0.131 Uiso 1 1 calc R U . . .
C46 C 1.0187(8) 1.1679(8) 0.5756(3) 0.082(3) Uani 1 1 d . . . . .
H46 H 1.086915 1.158911 0.580349 0.098 Uiso 1 1 calc R U . . .
C47 C 0.9611(7) 1.0881(8) 0.5632(3) 0.079(3) Uani 1 1 d . . . . .
H47 H 0.990325 1.025194 0.559405 0.094 Uiso 1 1 calc R U . . .
C48 C 0.8605(7) 1.1042(7) 0.5565(2) 0.063(2) Uani 1 1 d . . . . .
H48 H 0.821684 1.050752 0.548661 0.076 Uiso 1 1 calc R U . . .
C49 C 0.6392(5) 1.1354(5) 0.41786(19) 0.0405(18) Uani 1 1 d . . . . .
C50 C 0.6161(6) 1.0322(6) 0.4192(2) 0.0534(19) Uani 1 1 d . . . . .
H50 H 0.630567 0.995468 0.438269 0.064 Uiso 1 1 calc R U . . .
C51 C 0.5719(7) 0.9840(7) 0.3922(2) 0.062(2) Uani 1 1 d . . . . .
H51 H 0.562141 0.914378 0.392571 0.075 Uiso 1 1 calc R U . . .
C52 C 0.5424(7) 1.0395(7) 0.3649(2) 0.066(2) Uani 1 1 d . . . . .
H52 H 0.511645 1.008022 0.346916 0.080 Uiso 1 1 calc R U . . .
C53 C 0.5588(6) 1.1406(7) 0.36475(19) 0.057(2) Uani 1 1 d . . . . .
H53 H 0.536735 1.178219 0.346653 0.068 Uiso 1 1 calc R U . . .
C54 C 0.6069(6) 1.1897(6) 0.39027(16) 0.0498(18) Uani 1 1 d . . . . .
H54 H 0.617870 1.259049 0.389113 0.060 Uiso 1 1 calc R U . . .
C55 C 0.8356(5) 1.1595(6) 0.44515(18) 0.0455(18) Uani 1 1 d . . . . .
C56 C 0.8697(6) 1.1281(7) 0.4150(2) 0.056(2) Uani 1 1 d . . . . .
H56 H 0.823773 1.117637 0.397907 0.067 Uiso 1 1 calc R U . . .
C57 C 0.9724(7) 1.1112(8) 0.4094(3) 0.073(3) Uani 1 1 d . . . . .
H57 H 0.994765 1.087589 0.388987 0.088 Uiso 1 1 calc R U . . .
C58 C 1.0392(7) 1.1297(7) 0.4342(3) 0.072(3) Uani 1 1 d . . . . .
H58 H 1.108086 1.121854 0.430388 0.087 Uiso 1 1 calc R U . . .
C59 C 1.0063(7) 1.1593(8) 0.4642(3) 0.073(3) Uani 1 1 d . . . . .
H59 H 1.052925 1.166902 0.481290 0.087 Uiso 1 1 calc R U . . .
C60 C 0.9074(6) 1.1785(7) 0.4704(2) 0.059(2) Uani 1 1 d . . . . .
H60 H 0.887171 1.203630 0.490870 0.070 Uiso 1 1 calc R U . . .
C61 C 0.6931(5) 1.3255(5) 0.44539(18) 0.0440(17) Uani 1 1 d . . . . .
C62 C 0.6031(7) 1.3720(6) 0.4513(2) 0.059(2) Uani 1 1 d . . . . .
H62 H 0.551009 1.334973 0.460981 0.071 Uiso 1 1 calc R U . . .
C63 C 0.5867(8) 1.4708(7) 0.4436(3) 0.078(3) Uani 1 1 d . . . . .
H63 H 0.523308 1.499757 0.446829 0.094 Uiso 1 1 calc R U . . .
C64 C 0.6644(9) 1.5269(8) 0.4311(4) 0.111(3) Uani 1 1 d . . . . .
H64 H 0.654696 1.594819 0.425974 0.133 Uiso 1 1 calc R U . . .
C65 C 0.7546(9) 1.4837(8) 0.4263(4) 0.111(3) Uani 1 1 d . . . . .
H65 H 0.808540 1.523337 0.419171 0.133 Uiso 1 1 calc R U . . .
C66 C 0.7698(9) 1.3816(8) 0.4315(4) 0.111(3) Uani 1 1 d . . . . .
H66 H 0.830837 1.351327 0.425801 0.133 Uiso 1 1 calc R U . . .
C67 C 0.2714(10) 0.3800(13) 0.6439(4) 0.121(5) Uani 1 1 d . . . . .
H67 H 0.265678 0.420239 0.623611 0.145 Uiso 1 1 calc R U . . .
C68 C 0.8351(16) 0.7919(12) 0.3496(8) 0.209(13) Uani 1 1 d . . . . .
H68 H 0.772358 0.787019 0.336755 0.251 Uiso 1 1 calc R U . . .
C69 C 0.0287(12) 0.5154(9) 0.5057(5) 0.122(5) Uani 1 1 d . . . . .
H69 H 0.077136 0.523302 0.523936 0.146 Uiso 1 1 calc R U . . .
N1 N 0.4766(4) 1.1176(4) 0.48977(12) 0.0317(11) Uani 1 1 d . . . . .
N2 N 0.6140(4) 0.9804(4) 0.51368(12) 0.0333(12) Uani 1 1 d . . . . .
N3 N 0.1902(16) 0.557(2) 0.5766(5) 0.169(9) Uani 1 1 d . . . . .
O1 O 0.1653(10) 0.4709(12) 0.5746(4) 0.175(6) Uani 1 1 d . . . . .
O2 O 0.1592(16) 0.6261(17) 0.5589(4) 0.219(10) Uani 1 1 d . . . . .
O3 O 0.2553(14) 0.5795(14) 0.5987(4) 0.197(7) Uani 1 1 d . . . . .
P1 P 0.68014(14) 1.20541(14) 0.55265(4) 0.0376(4) Uani 1 1 d . . . . .
P2 P 0.70252(13) 1.18940(13) 0.45361(4) 0.0361(4) Uani 1 1 d . . . . .
Cu1 Cu 0.63408(6) 1.13877(6) 0.50275(2) 0.0359(2) Uani 1 1 d . . . . .
Cl1 Cl 0.1728(7) 0.3008(7) 0.6463(2) 0.255(4) Uani 1 1 d . . . . .
Cl2 Cl 0.3846(6) 0.3215(7) 0.6444(2) 0.242(4) Uani 1 1 d . . . . .
Cl3 Cl 0.2653(4) 0.4624(4) 0.67896(11) 0.1557(18) Uani 1 1 d . . . . .
Cl4 Cl 0.8377(8) 0.6957(9) 0.3749(3) 0.346(8) Uani 1 1 d . . . . .
Cl5 Cl 0.9398(4) 0.7767(4) 0.32048(12) 0.1601(18) Uani 1 1 d . . . . .
Cl6 Cl 0.8381(8) 0.9042(7) 0.3660(3) 0.284(5) Uani 1 1 d . . . . .
Cl7 Cl -0.0888(6) 0.5463(8) 0.51902(19) 0.273(5) Uani 1 1 d . . . . .
Cl8 Cl 0.0679(11) 0.5816(7) 0.47277(15) 0.389(9) Uani 1 1 d . . . . .
Cl9 Cl 0.0273(6) 0.3956(4) 0.4931(2) 0.234(4) Uani 1 1 d . . . . .

loop_
_atom_site_aniso_label
_atom_site_aniso_U_11
_atom_site_aniso_U_22
_atom_site_aniso_U_33
_atom_site_aniso_U_23
_atom_site_aniso_U_13
_atom_site_aniso_U_12
C1 0.034(3) 0.042(4) 0.038(4) 0.009(3) -0.003(3) 0.004(3)
C2 0.036(4) 0.051(5) 0.061(4) 0.011(4) 0.003(3) -0.003(3)
C3 0.034(4) 0.059(5) 0.102(7) 0.011(5) -0.010(4) -0.001(4)
C4 0.043(5) 0.065(6) 0.156(10) 0.016(7) -0.012(6) -0.010(4)
C5 0.047(5) 0.074(7) 0.168(12) 0.018(7) -0.013(6) -0.030(5)
C6 0.046(5) 0.054(5) 0.115(7) 0.007(5) -0.006(5) -0.021(4)
C7 0.071(6) 0.053(5) 0.146(10) 0.031(6) -0.005(6) -0.037(5)
C8 0.081(7) 0.037(5) 0.145(9) 0.024(5) -0.033(7) -0.020(5)
C9 0.062(5) 0.045(5) 0.095(6) 0.027(4) -0.012(5) -0.011(4)
C10 0.041(4) 0.041(4) 0.061(5) 0.007(3) -0.006(3) -0.003(3)
C11 0.035(4) 0.031(3) 0.042(4) 0.002(3) 0.000(3) -0.001(3)
C12 0.042(4) 0.046(4) 0.069(5) 0.006(4) -0.003(4) -0.008(3)
C13 0.029(3) 0.037(4) 0.051(4) 0.015(3) 0.002(3) -0.004(3)
C14 0.035(4) 0.039(4) 0.056(4) 0.007(3) -0.001(3) 0.003(3)
C15 0.055(5) 0.047(5) 0.094(7) 0.000(5) -0.009(5) 0.016(4)
C16 0.069(6) 0.090(7) 0.075(6) 0.028(6) -0.024(5) 0.021(6)
C17 0.057(5) 0.096(7) 0.043(4) 0.012(5) -0.014(4) 0.013(5)
C18 0.046(4) 0.049(4) 0.046(4) 0.000(3) -0.004(3) 0.001(4)
C19 0.038(4) 0.046(4) 0.059(4) -0.010(4) -0.005(3) 0.008(3)
C20 0.081(7) 0.087(7) 0.061(5) 0.004(5) 0.005(5) -0.002(6)
C21 0.072(6) 0.059(6) 0.104(7) -0.018(5) 0.000(6) 0.020(5)
C22 0.038(4) 0.031(3) 0.040(3) 0.004(3) -0.011(3) -0.003(3)
C23 0.043(4) 0.037(4) 0.058(4) 0.009(3) -0.013(3) 0.001(3)
C24 0.055(5) 0.054(5) 0.079(6) -0.002(5) -0.015(4) 0.022(4)
C25 0.093(7) 0.057(5) 0.072(6) 0.023(5) -0.026(5) 0.019(5)
C26 0.100(8) 0.055(5) 0.044(4) 0.010(4) -0.016(5) 0.001(5)
C27 0.059(5) 0.039(4) 0.047(4) 0.004(3) -0.011(4) 0.006(4)
C28 0.055(5) 0.047(4) 0.050(4) 0.007(3) 0.004(4) 0.015(4)
C29 0.096(8) 0.078(7) 0.077(6) -0.007(5) 0.005(6) 0.009(6)
C30 0.055(6) 0.093(7) 0.100(7) 0.021(6) 0.012(5) 0.023(5)
C31 0.054(5) 0.034(4) 0.033(4) -0.003(3) -0.004(3) 0.000(3)
C32 0.051(5) 0.061(5) 0.043(4) 0.007(4) 0.002(3) 0.004(4)
C33 0.071(6) 0.078(7) 0.090(7) 0.012(6) 0.021(6) 0.010(5)
C34 0.089(7) 0.062(6) 0.053(5) 0.009(4) 0.016(5) -0.001(5)
C35 0.100(8) 0.074(6) 0.043(5) 0.005(4) -0.008(5) -0.001(6)
C36 0.067(5) 0.054(5) 0.038(4) -0.001(3) -0.016(4) -0.004(4)
C37 0.045(4) 0.039(4) 0.044(4) 0.000(3) -0.015(3) 0.004(3)
C38 0.069(6) 0.055(5) 0.053(5) -0.001(4) 0.003(4) 0.010(4)
C39 0.086(7) 0.053(5) 0.065(5) -0.023(5) -0.003(5) 0.009(5)
C40 0.083(7) 0.043(5) 0.113(8) -0.011(6) -0.034(6) 0.005(5)
C41 0.078(6) 0.045(5) 0.077(6) 0.006(5) -0.007(5) -0.001(4)
C42 0.068(5) 0.056(5) 0.043(4) 0.005(4) -0.003(4) -0.006(4)
C43 0.037(4) 0.043(4) 0.040(4) -0.001(3) -0.006(3) -0.001(3)
C44 0.061(6) 0.048(5) 0.129(8) -0.016(5) -0.025(6) 0.002(4)
C45 0.053(6) 0.084(8) 0.191(14) -0.039(9) -0.041(7) -0.010(6)
C46 0.051(5) 0.076(7) 0.118(8) -0.005(6) -0.022(6) -0.006(5)
C47 0.053(5) 0.081(7) 0.102(7) -0.005(6) -0.010(5) 0.014(5)
C48 0.056(5) 0.054(5) 0.080(6) -0.010(4) -0.017(4) 0.001(4)
C49 0.040(4) 0.047(4) 0.035(4) -0.003(3) 0.003(3) -0.002(3)
C50 0.063(5) 0.039(4) 0.058(5) 0.003(3) -0.012(4) 0.008(4)
C51 0.079(6) 0.047(5) 0.060(5) -0.018(4) -0.021(4) 0.003(4)
C52 0.070(6) 0.074(6) 0.054(5) -0.022(5) -0.016(4) -0.003(5)
C53 0.057(5) 0.072(6) 0.041(4) 0.006(4) -0.012(4) 0.000(4)
C54 0.055(5) 0.061(5) 0.033(4) 0.005(3) 0.000(3) -0.003(4)
C55 0.039(4) 0.046(4) 0.051(4) 0.011(3) 0.005(3) -0.003(3)
C56 0.046(5) 0.074(6) 0.048(4) 0.000(4) 0.005(3) 0.003(4)
C57 0.046(5) 0.092(7) 0.082(6) 0.020(5) 0.019(5) 0.010(5)
C58 0.039(5) 0.072(6) 0.106(8) 0.016(6) 0.009(5) 0.007(4)
C59 0.055(5) 0.079(7) 0.084(7) 0.014(5) -0.021(5) -0.005(5)
C60 0.043(5) 0.074(6) 0.059(5) 0.005(4) -0.001(4) -0.003(4)
C61 0.043(4) 0.041(4) 0.048(4) 0.004(3) -0.001(3) -0.008(3)
C62 0.048(5) 0.052(5) 0.077(6) 0.011(4) 0.010(4) 0.001(4)
C63 0.070(6) 0.053(5) 0.112(8) 0.008(5) 0.006(6) 0.011(5)
C64 0.072(4) 0.051(3) 0.210(8) 0.038(4) 0.018(5) -0.010(3)
C65 0.072(4) 0.051(3) 0.210(8) 0.038(4) 0.018(5) -0.010(3)
C66 0.072(4) 0.051(3) 0.210(8) 0.038(4) 0.018(5) -0.010(3)
C67 0.093(9) 0.150(13) 0.119(10) -0.020(9) 0.010(8) 0.001(9)
C68 0.144(15) 0.069(9) 0.41(4) 0.008(15) 0.117(19) 0.028(10)
C69 0.146(12) 0.074(7) 0.146(11) -0.029(8) 0.061(10) -0.018(7)
N1 0.031(3) 0.029(3) 0.035(3) -0.002(2) -0.006(2) 0.002(2)
N2 0.034(3) 0.033(3) 0.033(3) 0.002(2) -0.005(2) 0.002(2)
N3 0.155(16) 0.20(2) 0.152(16) -0.041(14) 0.081(13) -0.108(16)
O1 0.121(9) 0.166(12) 0.238(15) -0.065(11) 0.081(10) -0.013(9)
O2 0.27(2) 0.238(19) 0.145(12) 0.017(11) 0.002(12) -0.152(17)
O3 0.198(15) 0.203(15) 0.190(13) 0.020(11) 0.002(11) -0.085(13)
P1 0.0423(10) 0.0359(9) 0.0345(9) -0.0003(7) -0.0061(8) -0.0031(8)
P2 0.0363(9) 0.0382(10) 0.0339(8) 0.0041(7) -0.0012(7) -0.0045(7)
Cu1 0.0381(5) 0.0362(4) 0.0335(4) 0.0022(4) -0.0021(4) -0.0055(3)
Cl1 0.247(8) 0.272(8) 0.245(8) 0.012(7) -0.082(6) -0.146(7)
Cl2 0.171(5) 0.267(8) 0.289(8) -0.031(7) 0.064(6) 0.092(6)
Cl3 0.156(4) 0.182(5) 0.130(3) -0.050(3) -0.004(3) 0.001(3)
Cl4 0.306(11) 0.324(11) 0.409(15) 0.234(11) 0.197(11) 0.151(10)
Cl5 0.175(4) 0.176(4) 0.129(3) -0.025(3) 0.059(3) -0.012(4)
Cl6 0.325(12) 0.205(7) 0.324(10) -0.105(7) 0.123(9) -0.006(7)
Cl7 0.206(7) 0.399(13) 0.214(7) -0.100(8) -0.005(5) 0.155(8)
Cl8 0.71(2) 0.336(11) 0.116(4) -0.014(5) -0.007(7) -0.385(14)
Cl9 0.252(8) 0.115(3) 0.336(10) -0.065(5) -0.017(7) 0.022(4)

loop_
_atom_type_symbol
_atom_type_description
_atom_type_scat_dispersion_real
_atom_type_scat_dispersion_imag
_atom_type_scat_source
C C 0.0033 0.0016 'International Tables Vol C Tables 4.2.6.8 and 6.1.1.4'
H H 0.0000 0.0000 'International Tables Vol C Tables 4.2.6.8 and 6.1.1.4'
N N 0.0061 0.0033 'International Tables Vol C Tables 4.2.6.8 and 6.1.1.4'
O O 0.0106 0.0060 'International Tables Vol C Tables 4.2.6.8 and 6.1.1.4'
P P 0.1023 0.0942 'International Tables Vol C Tables 4.2.6.8 and 6.1.1.4'
Cu Cu 0.3201 1.2651 'International Tables Vol C Tables 4.2.6.8 and 6.1.1.4'
Cl Cl 0.1484 0.1585 'International Tables Vol C Tables 4.2.6.8 and 6.1.1.4'

loop_
_geom_angle_atom_site_label_1
_geom_angle_atom_site_label_2
_geom_angle_atom_site_label_3
_geom_angle
_geom_angle_site_symmetry_1
_geom_angle_site_symmetry_3
_geom_angle_publ_flag
N1 C1 C2 134.5(6) . . ?
N1 C1 C11 118.1(6) . . ?
C2 C1 C11 107.4(6) . . ?
C3 C2 C12 117.9(7) . . ?
C3 C2 C1 135.4(7) . . ?
C12 C2 C1 106.7(6) . . ?
C2 C3 C4 118.9(8) . . ?
C2 C3 H3 120.6 . . ?
C4 C3 H3 120.6 . . ?
C5 C4 C3 121.4(9) . . ?
C5 C4 H4 119.3 . . ?
C3 C4 H4 119.3 . . ?
C4 C5 C6 123.4(9) . . ?
C4 C5 H5 118.3 . . ?
C6 C5 H5 118.3 . . ?
C5 C6 C7 128.4(8) . . ?
C5 C6 C12 114.1(8) . . ?
C7 C6 C12 117.5(8) . . ?
C8 C7 C6 120.0(8) . . ?
C8 C7 H7 120.0 . . ?
C6 C7 H7 120.0 . . ?
C7 C8 C9 122.3(8) . . ?
C7 C8 H8 118.9 . . ?
C9 C8 H8 118.9 . . ?
C10 C9 C8 118.9(8) . . ?
C10 C9 H9 120.5 . . ?
C8 C9 H9 120.5 . . ?
C9 C10 C12 119.8(7) . . ?
C9 C10 C11 134.5(7) . . ?
C12 C10 C11 105.5(6) . . ?
N2 C11 C10 134.7(6) . . ?
N2 C11 C1 119.2(6) . . ?
C10 C11 C1 106.0(6) . . ?
C6 C12 C2 124.3(7) . . ?
C6 C12 C10 121.3(7) . . ?
C2 C12 C10 114.2(6) . . ?
C18 C13 C14 120.8(6) . . ?
C18 C13 N1 117.5(6) . . ?
C14 C13 N1 121.6(6) . . ?
C15 C14 C13 115.1(7) . . ?
C15 C14 C19 123.6(7) . . ?
C13 C14 C19 121.3(6) . . ?
C16 C15 C14 124.0(9) . . ?
C16 C15 H15 118.0 . . ?
C14 C15 H15 118.0 . . ?
C17 C16 C15 119.6(8) . . ?
C17 C16 H16 120.2 . . ?
C15 C16 H16 120.2 . . ?
C16 C17 C18 119.9(8) . . ?
C16 C17 H17 120.0 . . ?
C18 C17 H17 120.0 . . ?
C13 C18 C17 120.6(8) . . ?
C13 C18 H18 119.7 . . ?
C17 C18 H18 119.7 . . ?
C14 C19 C20 110.0(7) . . ?
C14 C19 C21 113.1(7) . . ?
C20 C19 C21 111.5(7) . . ?
C14 C19 H19 107.3 . . ?
C20 C19 H19 107.3 . . ?
C21 C19 H19 107.3 . . ?
C19 C20 H20A 109.5 . . ?
C19 C20 H20B 109.5 . . ?
H20A C20 H20B 109.5 . . ?
C19 C20 H20C 109.5 . . ?
H20A C20 H20C 109.5 . . ?
H20B C20 H20C 109.5 . . ?
C19 C21 H21A 109.5 . . ?
C19 C21 H21B 109.5 . . ?
H21A C21 H21B 109.5 . . ?
C19 C21 H21C 109.5 . . ?
H21A C21 H21C 109.5 . . ?
H21B C21 H21C 109.5 . . ?
C23 C22 C27 120.6(6) . . ?
C23 C22 N2 121.5(6) . . ?
C27 C22 N2 117.8(6) . . ?
C24 C23 C22 117.0(7) . . ?
C24 C23 C28 122.1(8) . . ?
C22 C23 C28 120.9(6) . . ?
C25 C24 C23 122.9(8) . . ?
C25 C24 H24 118.6 . . ?
C23 C24 H24 118.6 . . ?
C24 C25 C26 119.3(8) . . ?
C24 C25 H25 120.4 . . ?
C26 C25 H25 120.4 . . ?
C27 C26 C25 119.4(8) . . ?
C27 C26 H26 120.3 . . ?
C25 C26 H26 120.3 . . ?
C26 C27 C22 120.7(8) . . ?
C26 C27 H27 119.6 . . ?
C22 C27 H27 119.6 . . ?
C23 C28 C30 113.7(7) . . ?
C23 C28 C29 108.6(7) . . ?
C30 C28 C29 112.5(8) . . ?
C23 C28 H28 107.2 . . ?
C30 C28 H28 107.2 . . ?
C29 C28 H28 107.2 . . ?
C28 C29 H29A 109.5 . . ?
C28 C29 H29B 109.5 . . ?
H29A C29 H29B 109.5 . . ?
C28 C29 H29C 109.5 . . ?
H29A C29 H29C 109.5 . . ?
H29B C29 H29C 109.5 . . ?
C28 C30 H30A 109.5 . . ?
C28 C30 H30B 109.5 . . ?
H30A C30 H30B 109.5 . . ?
C28 C30 H30C 109.5 . . ?
H30A C30 H30C 109.5 . . ?
H30B C30 H30C 109.5 . . ?
C32 C31 C36 117.4(7) . . ?
C32 C31 P1 120.0(6) . . ?
C36 C31 P1 122.5(6) . . ?
C31 C32 C33 123.5(8) . . ?
C31 C32 H32 118.3 . . ?
C33 C32 H32 118.3 . . ?
C34 C33 C32 118.1(10) . . ?
C34 C33 H33 120.9 . . ?
C32 C33 H33 120.9 . . ?
C35 C34 C33 121.5(9) . . ?
C35 C34 H34 119.2 . . ?
C33 C34 H34 119.2 . . ?
C34 C35 C36 120.6(8) . . ?
C34 C35 H35 119.7 . . ?
C36 C35 H35 119.7 . . ?
C31 C36 C35 118.8(8) . . ?
C31 C36 H36 120.6 . . ?
C35 C36 H36 120.6 . . ?
C42 C37 C38 117.6(7) . . ?
C42 C37 P1 119.6(6) . . ?
C38 C37 P1 122.8(6) . . ?
C39 C38 C37 120.6(8) . . ?
C39 C38 H38 119.7 . . ?
C37 C38 H38 119.7 . . ?
C40 C39 C38 119.2(9) . . ?
C40 C39 H39 120.4 . . ?
C38 C39 H39 120.4 . . ?
C41 C40 C39 121.6(8) . . ?
C41 C40 H40 119.2 . . ?
C39 C40 H40 119.2 . . ?
C40 C41 C42 118.7(9) . . ?
C40 C41 H41 120.7 . . ?
C42 C41 H41 120.7 . . ?
C37 C42 C41 122.2(8) . . ?
C37 C42 H42 118.9 . . ?
C41 C42 H42 118.9 . . ?
C44 C43 C48 117.9(8) . . ?
C44 C43 P1 124.3(6) . . ?
C48 C43 P1 117.7(6) . . ?
C43 C44 C45 121.8(9) . . ?
C43 C44 H44 119.1 . . ?
C45 C44 H44 119.1 . . ?
C46 C45 C44 120.1(10) . . ?
C46 C45 H45 120.0 . . ?
C44 C45 H45 120.0 . . ?
C45 C46 C47 119.1(9) . . ?
C45 C46 H46 120.5 . . ?
C47 C46 H46 120.5 . . ?
C48 C47 C46 118.8(10) . . ?
C48 C47 H47 120.6 . . ?
C46 C47 H47 120.6 . . ?
C43 C48 C47 122.2(9) . . ?
C43 C48 H48 118.9 . . ?
C47 C48 H48 118.9 . . ?
C54 C49 C50 117.8(7) . . ?
C54 C49 P2 125.1(6) . . ?
C50 C49 P2 117.0(6) . . ?
C51 C50 C49 120.6(7) . . ?
C51 C50 H50 119.7 . . ?
C49 C50 H50 119.7 . . ?
C52 C51 C50 120.0(8) . . ?
C52 C51 H51 120.0 . . ?
C50 C51 H51 120.0 . . ?
C53 C52 C51 118.9(7) . . ?
C53 C52 H52 120.5 . . ?
C51 C52 H52 120.5 . . ?
C52 C53 C54 122.5(8) . . ?
C52 C53 H53 118.8 . . ?
C54 C53 H53 118.8 . . ?
C53 C54 C49 119.9(8) . . ?
C53 C54 H54 120.1 . . ?
C49 C54 H54 120.1 . . ?
C56 C55 C60 118.3(7) . . ?
C56 C55 P2 123.3(6) . . ?
C60 C55 P2 118.2(6) . . ?
C55 C56 C57 121.1(8) . . ?
C55 C56 H56 119.5 . . ?
C57 C56 H56 119.5 . . ?
C58 C57 C56 119.1(9) . . ?
C58 C57 H57 120.4 . . ?
C56 C57 H57 120.4 . . ?
C59 C58 C57 120.3(9) . . ?
C59 C58 H58 119.8 . . ?
C57 C58 H58 119.8 . . ?
C58 C59 C60 122.1(9) . . ?
C58 C59 H59 118.9 . . ?
C60 C59 H59 118.9 . . ?
C59 C60 C55 118.9(8) . . ?
C59 C60 H60 120.6 . . ?
C55 C60 H60 120.6 . . ?
C62 C61 C66 118.3(8) . . ?
C62 C61 P2 118.1(6) . . ?
C66 C61 P2 123.5(7) . . ?
C63 C62 C61 122.2(8) . . ?
C63 C62 H62 118.9 . . ?
C61 C62 H62 118.9 . . ?
C62 C63 C64 119.1(10) . . ?
C62 C63 H63 120.4 . . ?
C64 C63 H63 120.4 . . ?
C65 C64 C63 119.6(10) . . ?
C65 C64 H64 120.2 . . ?
C63 C64 H64 120.2 . . ?
C64 C65 C66 121.7(10) . . ?
C64 C65 H65 119.2 . . ?
C66 C65 H65 119.2 . . ?
C61 C66 C65 118.8(11) . . ?
C61 C66 H66 120.6 . . ?
C65 C66 H66 120.6 . . ?
Cl1 C67 Cl2 113.8(11) . . ?
Cl1 C67 Cl3 107.5(9) . . ?
Cl2 C67 Cl3 108.2(9) . . ?
Cl1 C67 H67 109.1 . . ?
Cl2 C67 H67 109.1 . . ?
Cl3 C67 H67 109.1 . . ?
Cl6 C68 Cl4 117(2) . . ?
Cl6 C68 Cl5 110.1(11) . . ?
Cl4 C68 Cl5 107.5(9) . . ?
Cl6 C68 H68 107.2 . . ?
Cl4 C68 H68 107.2 . . ?
Cl5 C68 H68 107.2 . . ?
Cl9 C69 Cl8 105.0(10) . . ?
Cl9 C69 Cl7 108.4(8) . . ?
Cl8 C69 Cl7 114.2(12) . . ?
Cl9 C69 H69 109.7 . . ?
Cl8 C69 H69 109.7 . . ?
Cl7 C69 H69 109.7 . . ?
C1 N1 C13 118.1(5) . . ?
C1 N1 Cu1 111.8(4) . . ?
C13 N1 Cu1 129.0(4) . . ?
C11 N2 C22 118.0(5) . . ?
C11 N2 Cu1 111.9(4) . . ?
C22 N2 Cu1 128.8(4) . . ?
O1 N3 O2 125(3) . . ?
O1 N3 O3 117(3) . . ?
O2 N3 O3 117(2) . . ?
C31 P1 C37 103.6(3) . . ?
C31 P1 C43 104.8(3) . . ?
C37 P1 C43 103.6(3) . . ?
C31 P1 Cu1 111.4(2) . . ?
C37 P1 Cu1 118.6(2) . . ?
C43 P1 Cu1 113.5(2) . . ?
C49 P2 C61 102.2(3) . . ?
C49 P2 C55 102.1(3) . . ?
C61 P2 C55 104.1(3) . . ?
C49 P2 Cu1 113.1(2) . . ?
C61 P2 Cu1 114.7(2) . . ?
C55 P2 Cu1 118.6(2) . . ?
N2 Cu1 N1 78.79(18) . . ?
N2 Cu1 P2 120.80(14) . . ?
N1 Cu1 P2 102.12(15) . . ?
N2 Cu1 P1 103.16(14) . . ?
N1 Cu1 P1 121.35(14) . . ?
P2 Cu1 P1 123.21(7) . . ?

loop_
_geom_bond_atom_site_label_1
_geom_bond_atom_site_label_2
_geom_bond_distance
_geom_bond_site_symmetry_2
_geom_bond_publ_flag
C1 N1 1.274(9) . ?
C1 C2 1.450(10) . ?
C1 C11 1.524(9) . ?
C2 C3 1.371(11) . ?
C2 C12 1.407(11) . ?
C3 C4 1.415(13) . ?
C3 H3 0.9300 . ?
C4 C5 1.331(15) . ?
C4 H4 0.9300 . ?
C5 C6 1.400(14) . ?
C5 H5 0.9300 . ?
C6 C7 1.400(14) . ?
C6 C12 1.405(10) . ?
C7 C8 1.371(14) . ?
C7 H7 0.9300 . ?
C8 C9 1.399(12) . ?
C8 H8 0.9300 . ?
C9 C10 1.354(11) . ?
C9 H9 0.9300 . ?
C10 C12 1.414(11) . ?
C10 C11 1.490(10) . ?
C11 N2 1.263(8) . ?
C13 C18 1.386(10) . ?
C13 C14 1.408(10) . ?
C13 N1 1.439(8) . ?
C14 C15 1.403(11) . ?
C14 C19 1.502(10) . ?
C15 C16 1.362(13) . ?
C15 H15 0.9300 . ?
C16 C17 1.348(14) . ?
C16 H16 0.9300 . ?
C17 C18 1.388(11) . ?
C17 H17 0.9300 . ?
C18 H18 0.9300 . ?
C19 C20 1.519(13) . ?
C19 C21 1.529(12) . ?
C19 H19 0.9800 . ?
C20 H20A 0.9600 . ?
C20 H20B 0.9600 . ?
C20 H20C 0.9600 . ?
C21 H21A 0.9600 . ?
C21 H21B 0.9600 . ?
C21 H21C 0.9600 . ?
C22 C23 1.391(10) . ?
C22 C27 1.406(10) . ?
C22 N2 1.447(8) . ?
C23 C24 1.390(10) . ?
C23 C28 1.493(11) . ?
C24 C25 1.366(13) . ?
C24 H24 0.9300 . ?
C25 C26 1.401(14) . ?
C25 H25 0.9300 . ?
C26 C27 1.355(11) . ?
C26 H26 0.9300 . ?
C27 H27 0.9300 . ?
C28 C30 1.502(13) . ?
C28 C29 1.541(13) . ?
C28 H28 0.9800 . ?
C29 H29A 0.9600 . ?
C29 H29B 0.9600 . ?
C29 H29C 0.9600 . ?
C30 H30A 0.9600 . ?
C30 H30B 0.9600 . ?
C30 H30C 0.9600 . ?
C31 C32 1.373(11) . ?
C31 C36 1.416(11) . ?
C31 P1 1.812(8) . ?
C32 C33 1.381(13) . ?
C32 H32 0.9300 . ?
C33 C34 1.378(15) . ?
C33 H33 0.9300 . ?
C34 C35 1.343(14) . ?
C34 H34 0.9300 . ?
C35 C36 1.420(13) . ?
C35 H35 0.9300 . ?
C36 H36 0.9300 . ?
C37 C42 1.354(11) . ?
C37 C38 1.397(11) . ?
C37 P1 1.822(7) . ?
C38 C39 1.381(12) . ?
C38 H38 0.9300 . ?
C39 C40 1.372(15) . ?
C39 H39 0.9300 . ?
C40 C41 1.336(15) . ?
C40 H40 0.9300 . ?
C41 C42 1.400(12) . ?
C41 H41 0.9300 . ?
C42 H42 0.9300 . ?
C43 C44 1.338(11) . ?
C43 C48 1.355(11) . ?
C43 P1 1.832(7) . ?
C44 C45 1.392(14) . ?
C44 H44 0.9300 . ?
C45 C46 1.340(16) . ?
C45 H45 0.9300 . ?
C46 C47 1.394(14) . ?
C46 H46 0.9300 . ?
C47 C48 1.374(13) . ?
C47 H47 0.9300 . ?
C48 H48 0.9300 . ?
C49 C54 1.391(11) . ?
C49 C50 1.400(10) . ?
C49 P2 1.814(8) . ?
C50 C51 1.389(11) . ?
C50 H50 0.9300 . ?
C51 C52 1.379(13) . ?
C51 H51 0.9300 . ?
C52 C53 1.355(13) . ?
C52 H52 0.9300 . ?
C53 C54 1.373(11) . ?
C53 H53 0.9300 . ?
C54 H54 0.9300 . ?
C55 C56 1.361(11) . ?
C55 C60 1.415(11) . ?
C55 P2 1.836(7) . ?
C56 C57 1.395(12) . ?
C56 H56 0.9300 . ?
C57 C58 1.355(15) . ?
C57 H57 0.9300 . ?
C58 C59 1.345(15) . ?
C58 H58 0.9300 . ?
C59 C60 1.355(13) . ?
C59 H59 0.9300 . ?
C60 H60 0.9300 . ?
C61 C62 1.361(11) . ?
C61 C66 1.376(13) . ?
C61 P2 1.835(7) . ?
C62 C63 1.361(12) . ?
C62 H62 0.9300 . ?
C63 C64 1.365(14) . ?
C63 H63 0.9300 . ?
C64 C65 1.338(16) . ?
C64 H64 0.9300 . ?
C65 C66 1.381(15) . ?
C65 H65 0.9300 . ?
C66 H66 0.9300 . ?
C67 Cl1 1.676(16) . ?
C67 Cl2 1.685(16) . ?
C67 Cl3 1.785(15) . ?
C67 H67 0.9800 . ?
C68 Cl6 1.63(2) . ?
C68 Cl4 1.63(2) . ?
C68 Cl5 1.83(2) . ?
C68 H68 0.9800 . ?
C69 Cl9 1.664(13) . ?
C69 Cl8 1.673(17) . ?
C69 Cl7 1.694(15) . ?
C69 H69 0.9800 . ?
N1 Cu1 2.165(5) . ?
N2 Cu1 2.157(5) . ?
N3 O1 1.19(2) . ?
N3 O2 1.23(3) . ?
N3 O3 1.27(2) . ?
P1 Cu1 2.2800(19) . ?
P2 Cu1 2.2788(19) . ?

loop_
_geom_torsion_atom_site_label_1
_geom_torsion_atom_site_label_2
_geom_torsion_atom_site_label_3
_geom_torsion_atom_site_label_4
_geom_torsion
_geom_torsion_site_symmetry_1
_geom_torsion_site_symmetry_2
_geom_torsion_site_symmetry_3
_geom_torsion_site_symmetry_4
_geom_torsion_publ_flag
N1 C1 C2 C3 -0.1(16) . . . . ?
C11 C1 C2 C3 176.6(10) . . . . ?
N1 C1 C2 C12 -178.0(8) . . . . ?
C11 C1 C2 C12 -1.3(8) . . . . ?
C12 C2 C3 C4 1.3(14) . . . . ?
C1 C2 C3 C4 -176.3(10) . . . . ?
C2 C3 C4 C5 -1.8(18) . . . . ?
C3 C4 C5 C6 2(2) . . . . ?
C4 C5 C6 C7 178.5(13) . . . . ?
C4 C5 C6 C12 -1(2) . . . . ?
C5 C6 C7 C8 -178.3(14) . . . . ?
C12 C6 C7 C8 1.1(18) . . . . ?
C6 C7 C8 C9 2(2) . . . . ?
C7 C8 C9 C10 -1.2(18) . . . . ?
C8 C9 C10 C12 -2.5(14) . . . . ?
C8 C9 C10 C11 -177.4(10) . . . . ?
C9 C10 C11 N2 0.8(15) . . . . ?
C12 C10 C11 N2 -174.7(8) . . . . ?
C9 C10 C11 C1 177.9(9) . . . . ?
C12 C10 C11 C1 2.4(8) . . . . ?
N1 C1 C11 N2 -5.7(9) . . . . ?
C2 C1 C11 N2 176.9(6) . . . . ?
N1 C1 C11 C10 176.6(6) . . . . ?
C2 C1 C11 C10 -0.7(7) . . . . ?
C5 C6 C12 C2 0.5(17) . . . . ?
C7 C6 C12 C2 -179.0(11) . . . . ?
C5 C6 C12 C10 174.7(11) . . . . ?
C7 C6 C12 C10 -4.8(16) . . . . ?
C3 C2 C12 C6 -0.8(15) . . . . ?
C1 C2 C12 C6 177.5(10) . . . . ?
C3 C2 C12 C10 -175.3(8) . . . . ?
C1 C2 C12 C10 3.0(11) . . . . ?
C9 C10 C12 C6 5.6(15) . . . . ?
C11 C10 C12 C6 -178.1(9) . . . . ?
C9 C10 C12 C2 -179.7(8) . . . . ?
C11 C10 C12 C2 -3.4(11) . . . . ?
C18 C13 C14 C15 -0.6(10) . . . . ?
N1 C13 C14 C15 175.4(6) . . . . ?
C18 C13 C14 C19 177.4(7) . . . . ?
N1 C13 C14 C19 -6.6(10) . . . . ?
C13 C14 C15 C16 0.4(13) . . . . ?
C19 C14 C15 C16 -177.6(9) . . . . ?
C14 C15 C16 C17 -0.2(16) . . . . ?
C15 C16 C17 C18 0.3(16) . . . . ?
C14 C13 C18 C17 0.8(11) . . . . ?
N1 C13 C18 C17 -175.4(7) . . . . ?
C16 C17 C18 C13 -0.6(14) . . . . ?
C15 C14 C19 C20 90.3(10) . . . . ?
C13 C14 C19 C20 -87.6(9) . . . . ?
C15 C14 C19 C21 -35.2(11) . . . . ?
C13 C14 C19 C21 147.0(7) . . . . ?
C27 C22 C23 C24 -0.6(10) . . . . ?
N2 C22 C23 C24 175.6(7) . . . . ?
C27 C22 C23 C28 176.1(7) . . . . ?
N2 C22 C23 C28 -7.7(10) . . . . ?
C22 C23 C24 C25 -0.1(13) . . . . ?
C28 C23 C24 C25 -176.7(9) . . . . ?
C23 C24 C25 C26 -1.3(15) . . . . ?
C24 C25 C26 C27 3.4(14) . . . . ?
C25 C26 C27 C22 -4.2(13) . . . . ?
C23 C22 C27 C26 2.8(11) . . . . ?
N2 C22 C27 C26 -173.5(7) . . . . ?
C24 C23 C28 C30 -33.6(11) . . . . ?
C22 C23 C28 C30 149.9(8) . . . . ?
C24 C23 C28 C29 92.5(9) . . . . ?
C22 C23 C28 C29 -84.0(9) . . . . ?
C36 C31 C32 C33 0.1(12) . . . . ?
P1 C31 C32 C33 -179.4(7) . . . . ?
C31 C32 C33 C34 -1.0(14) . . . . ?
C32 C33 C34 C35 0.0(15) . . . . ?
C33 C34 C35 C36 1.8(15) . . . . ?
C32 C31 C36 C35 1.7(11) . . . . ?
P1 C31 C36 C35 -178.8(6) . . . . ?
C34 C35 C36 C31 -2.7(13) . . . . ?
C42 C37 C38 C39 -1.3(12) . . . . ?
P1 C37 C38 C39 178.4(7) . . . . ?
C37 C38 C39 C40 1.2(14) . . . . ?
C38 C39 C40 C41 -1.0(15) . . . . ?
C39 C40 C41 C42 0.9(15) . . . . ?
C38 C37 C42 C41 1.3(12) . . . . ?
P1 C37 C42 C41 -178.5(7) . . . . ?
C40 C41 C42 C37 -1.1(14) . . . . ?
C48 C43 C44 C45 -2.8(17) . . . . ?
P1 C43 C44 C45 175.1(10) . . . . ?
C43 C44 C45 C46 4(2) . . . . ?
C44 C45 C46 C47 -3(2) . . . . ?
C45 C46 C47 C48 0.0(18) . . . . ?
C44 C43 C48 C47 0.1(14) . . . . ?
P1 C43 C48 C47 -177.9(8) . . . . ?
C46 C47 C48 C43 1.3(16) . . . . ?
C54 C49 C50 C51 6.6(12) . . . . ?
P2 C49 C50 C51 -177.0(7) . . . . ?
C49 C50 C51 C52 -5.5(14) . . . . ?
C50 C51 C52 C53 1.1(14) . . . . ?
C51 C52 C53 C54 2.2(14) . . . . ?
C52 C53 C54 C49 -1.1(13) . . . . ?
C50 C49 C54 C53 -3.3(11) . . . . ?
P2 C49 C54 C53 -179.4(6) . . . . ?
C60 C55 C56 C57 2.3(13) . . . . ?
P2 C55 C56 C57 176.7(7) . . . . ?
C55 C56 C57 C58 -2.1(14) . . . . ?
C56 C57 C58 C59 3.1(15) . . . . ?
C57 C58 C59 C60 -4.6(15) . . . . ?
C58 C59 C60 C55 4.8(14) . . . . ?
C56 C55 C60 C59 -3.6(12) . . . . ?
P2 C55 C60 C59 -178.3(7) . . . . ?
C66 C61 C62 C63 0.9(15) . . . . ?
P2 C61 C62 C63 -174.9(8) . . . . ?
C61 C62 C63 C64 -3.5(17) . . . . ?
C62 C63 C64 C65 1(2) . . . . ?
C63 C64 C65 C66 4(3) . . . . ?
C62 C61 C66 C65 4.2(19) . . . . ?
P2 C61 C66 C65 179.8(11) . . . . ?
C64 C65 C66 C61 -7(3) . . . . ?
C2 C1 N1 C13 -10.6(11) . . . . ?
C11 C1 N1 C13 173.0(5) . . . . ?
C2 C1 N1 Cu1 -179.7(7) . . . . ?
C11 C1 N1 Cu1 3.8(7) . . . . ?
C18 C13 N1 C1 -66.9(8) . . . . ?
C14 C13 N1 C1 116.9(7) . . . . ?
C18 C13 N1 Cu1 100.1(7) . . . . ?
C14 C13 N1 Cu1 -76.1(8) . . . . ?
C10 C11 N2 C22 -11.1(11) . . . . ?
C1 C11 N2 C22 172.1(5) . . . . ?
C10 C11 N2 Cu1 -179.1(7) . . . . ?
C1 C11 N2 Cu1 4.1(7) . . . . ?
C23 C22 N2 C11 117.5(7) . . . . ?
C27 C22 N2 C11 -66.1(8) . . . . ?
C23 C22 N2 Cu1 -76.9(8) . . . . ?
C27 C22 N2 Cu1 99.4(7) . . . . ?
C32 C31 P1 C37 83.9(6) . . . . ?
C36 C31 P1 C37 -95.5(6) . . . . ?
C32 C31 P1 C43 -167.8(6) . . . . ?
C36 C31 P1 C43 12.8(7) . . . . ?
C32 C31 P1 Cu1 -44.7(6) . . . . ?
C36 C31 P1 Cu1 135.8(6) . . . . ?
C42 C37 P1 C31 -169.9(6) . . . . ?
C38 C37 P1 C31 10.3(7) . . . . ?
C42 C37 P1 C43 80.9(7) . . . . ?
C38 C37 P1 C43 -98.9(7) . . . . ?
C42 C37 P1 Cu1 -45.9(7) . . . . ?
C38 C37 P1 Cu1 134.3(6) . . . . ?
C44 C43 P1 C31 -105.2(8) . . . . ?
C48 C43 P1 C31 72.7(7) . . . . ?
C44 C43 P1 C37 3.2(9) . . . . ?
C48 C43 P1 C37 -179.0(6) . . . . ?
C44 C43 P1 Cu1 133.2(8) . . . . ?
C48 C43 P1 Cu1 -49.0(7) . . . . ?
C54 C49 P2 C61 7.7(7) . . . . ?
C50 C49 P2 C61 -168.4(6) . . . . ?
C54 C49 P2 C55 -99.8(7) . . . . ?
C50 C49 P2 C55 84.1(7) . . . . ?
C54 C49 P2 Cu1 131.6(6) . . . . ?
C50 C49 P2 Cu1 -44.5(7) . . . . ?
C62 C61 P2 C49 77.6(7) . . . . ?
C66 C61 P2 C49 -98.0(10) . . . . ?
C62 C61 P2 C55 -176.4(7) . . . . ?
C66 C61 P2 C55 8.0(10) . . . . ?
C62 C61 P2 Cu1 -45.2(7) . . . . ?
C66 C61 P2 Cu1 139.2(9) . . . . ?
C56 C55 P2 C49 14.1(7) . . . . ?
C60 C55 P2 C49 -171.5(6) . . . . ?
C56 C55 P2 C61 -92.0(7) . . . . ?
C60 C55 P2 C61 82.4(7) . . . . ?
C56 C55 P2 Cu1 139.1(6) . . . . ?
C60 C55 P2 Cu1 -46.5(7) . . . . ?
